data_7047474
loop_
_publ_author_name
'Raeder, Jan'
'Reiners, Matthias'
'Baumgarten, Robert'
'M\"unster, Katharina'
'Baabe, Dirk'
'Freytag, Matthias'
'Jones, Peter G.'
'Walter, Marc D.'

_publ_section_title
;
 Synthesis and molecular structure of pentadienyl complexes of the
 rare-earth metals.
;
_journal_issue 41
_journal_name_full 'Dalton transactions (Cambridge, England : 2003)'
_journal_page_first 14468
_journal_page_last 14482
_journal_paper_doi 10.1039/c8dt03123a
_journal_volume 47
_journal_year 2018
_chemical_formula_sum 'C47 H82 Gd2 O2'
_chemical_formula_weight 993.63
_space_group_IT_number 19
_space_group_name_Hall 'P 2ac 2ab'
_space_group_name_H-M_alt 'P 21 21 21'
_symmetry_cell_setting orthorhombic
_symmetry_space_group_name_Hall 'P 2ac 2ab'
_symmetry_space_group_name_H-M 'P 21 21 21'
_atom_sites_solution_hydrogens geom
_atom_sites_solution_primary direct
_atom_sites_solution_secondary difmap
_audit_creation_method SHELXL-97
_audit_update_record
;
2018-07-12 deposited with the CCDC.
2018-08-29 downloaded from the CCDC.
;
_cell_angle_alpha 90.00
_cell_angle_beta 90.00
_cell_angle_gamma 90.00
_cell_formula_units_Z 4
_cell_length_a 10.1181(5)
_cell_length_b 20.1122(9)
_cell_length_c 22.9975(10)
_cell_measurement_reflns_used 12239
_cell_measurement_temperature 100(2)
_cell_measurement_theta_max 75.7480
_cell_measurement_theta_min 3.8120
_cell_volume 4679.9(4)
_computing_cell_refinement 'CrysAlisPro 1.171.38.43c (Rigaku OD, 2015)'
_computing_data_collection 'CrysAlisPro 1.171.38.43c (Rigaku OD, 2015)'
_computing_data_reduction 'CrysAlisPro 1.171.38.43c (Rigaku OD, 2015)'
_computing_molecular_graphics 'Bruker XP'
_computing_publication_material SHELXL-97
_computing_structure_refinement 'SHELXL-97 (Sheldrick, 1997)'
_computing_structure_solution 'SHELXS-97 (Sheldrick, 1990)'
_diffrn_ambient_temperature 100(2)
_diffrn_detector_area_resol_mean 10.3543
_diffrn_measured_fraction_theta_full 0.999
_diffrn_measured_fraction_theta_max 0.996
_diffrn_measurement_device_type 'Oxford Diffraction Xcalibur, Atlas, Nova'
_diffrn_measurement_method '\w scans'
_diffrn_radiation_monochromator mirror
_diffrn_radiation_type CuK\a
_diffrn_radiation_wavelength 1.54184
_diffrn_reflns_av_R_equivalents 0.1049
_diffrn_reflns_av_sigmaI/netI 0.0676
_diffrn_reflns_limit_h_max 12
_diffrn_reflns_limit_h_min -12
_diffrn_reflns_limit_k_max 25
_diffrn_reflns_limit_k_min -24
_diffrn_reflns_limit_l_max 28
_diffrn_reflns_limit_l_min -28
_diffrn_reflns_number 53902
_diffrn_reflns_theta_full 75.00
_diffrn_reflns_theta_max 76.21
_diffrn_reflns_theta_min 3.84
_diffrn_source 'micro-focus sealed X-ray tube'
_exptl_absorpt_coefficient_mu 18.367
_exptl_absorpt_correction_T_max 1.00000
_exptl_absorpt_correction_T_min 0.37326
_exptl_absorpt_correction_type multi-scan
_exptl_absorpt_process_details
; 
CrysAlisPro 1.171.38.43c (Rigaku Oxford Diffraction, 2015) 
Empirical absorption correction using spherical harmonics, 
 implemented in SCALE3 ABSPACK scaling algorithm. 
;
_exptl_crystal_colour red
_exptl_crystal_density_diffrn 1.410
_exptl_crystal_density_method 'not measured'
_exptl_crystal_description irregular
_exptl_crystal_F_000 2032
_exptl_crystal_size_max 0.20
_exptl_crystal_size_mid 0.15
_exptl_crystal_size_min 0.10
_refine_diff_density_max 0.554
_refine_diff_density_min -0.711
_refine_diff_density_rms 0.096
_refine_ls_abs_structure_details 'Flack H D (1983), Acta Cryst. A39, 876-881'
_refine_ls_abs_structure_Flack -0.012(4)
_refine_ls_extinction_method none
_refine_ls_goodness_of_fit_ref 1.023
_refine_ls_hydrogen_treatment mixed
_refine_ls_matrix_type full
_refine_ls_number_parameters 552
_refine_ls_number_reflns 9724
_refine_ls_number_restraints 98
_refine_ls_restrained_S_all 1.020
_refine_ls_R_factor_all 0.0473
_refine_ls_R_factor_gt 0.0398
_refine_ls_shift/su_max 0.007
_refine_ls_shift/su_mean 0.000
_refine_ls_structure_factor_coef Fsqd
_refine_ls_weighting_details 'calc w=1/[\s^2^(Fo^2^)+(0.0135P)^2^+6.4861P] where P=(Fo^2^+2Fc^2^)/3'
_refine_ls_weighting_scheme calc
_refine_ls_wR_factor_gt 0.0796
_refine_ls_wR_factor_ref 0.0831
_reflns_number_gt 8781
_reflns_number_total 9724
_reflns_threshold_expression >2sigma(I)
_cod_data_source_file c8dt03123a2.cif
_cod_data_source_block ra12fr
_cod_depositor_comments 'Adding full bibliography for 7047466--7047481.cif.'
_cod_database_code 7047474

loop_
_symmetry_equiv_pos_as_xyz
'x, y, z'
'-x+1/2, -y, z+1/2'
'-x, y+1/2, -z+1/2'
'x+1/2, -y+1/2, -z'

loop_
_atom_site_label
_atom_site_type_symbol
_atom_site_fract_x
_atom_site_fract_y
_atom_site_fract_z
_atom_site_U_iso_or_equiv
_atom_site_adp_type
_atom_site_occupancy
_atom_site_symmetry_multiplicity
_atom_site_calc_flag
_atom_site_refinement_flags
_atom_site_disorder_assembly
_atom_site_disorder_group
Gd1 Gd 0.72851(3) 0.530654(18) 0.545850(12) 0.01602(7) Uani 1 1 d . . .
Gd2 Gd 0.60549(3) 0.466238(17) 0.663390(12) 0.01497(7) Uani 1 1 d . B .
C1 C 0.5432(5) 0.5694(3) 0.6037(2) 0.0177(11) Uani 1 1 d D . .
H1 H 0.456(4) 0.567(3) 0.599(3) 0.028(19) Uiso 1 1 d D . .
C2 C 0.6041(6) 0.6313(3) 0.5983(2) 0.0176(10) Uani 1 1 d . . .
C3 C 0.7443(6) 0.6399(3) 0.6051(2) 0.0203(11) Uani 1 1 d D . .
H3 H 0.773(7) 0.675(2) 0.590(3) 0.024 Uiso 1 1 d D . .
C4 C 0.8367(5) 0.5987(3) 0.6370(2) 0.0178(11) Uani 1 1 d . . .
C5 C 0.8131(5) 0.5309(3) 0.6453(2) 0.0176(10) Uani 1 1 d D . .
H5 H 0.882(5) 0.508(3) 0.659(2) 0.011(14) Uiso 1 1 d D . .
C6 C 0.5305(6) 0.6961(3) 0.5796(2) 0.0214(11) Uani 1 1 d . . .
C7 C 0.3820(7) 0.6864(3) 0.5719(3) 0.0341(15) Uani 1 1 d . . .
H7A H 0.3659 0.6544 0.5406 0.051 Uiso 1 1 calc R . .
H7B H 0.3409 0.7291 0.5619 0.051 Uiso 1 1 calc R . .
H7C H 0.3437 0.6696 0.6082 0.051 Uiso 1 1 calc R . .
C8 C 0.5851(7) 0.7222(3) 0.5215(3) 0.0314(14) Uani 1 1 d . . .
H8A H 0.5726 0.6884 0.4913 0.047 Uiso 1 1 calc R . .
H8B H 0.6796 0.7319 0.5256 0.047 Uiso 1 1 calc R . .
H8C H 0.5379 0.7628 0.5105 0.047 Uiso 1 1 calc R . .
C9 C 0.5508(6) 0.7497(3) 0.6263(3) 0.0259(13) Uani 1 1 d . . .
H9A H 0.5074 0.7910 0.6141 0.039 Uiso 1 1 calc R . .
H9B H 0.6456 0.7579 0.6315 0.039 Uiso 1 1 calc R . .
H9C H 0.5125 0.7346 0.6632 0.039 Uiso 1 1 calc R . .
C10 C 0.9604(6) 0.6348(3) 0.6600(3) 0.0216(11) Uani 1 1 d . . .
C11 C 1.0721(6) 0.5869(3) 0.6756(3) 0.0338(15) Uani 1 1 d . . .
H11A H 1.1482 0.6122 0.6899 0.051 Uiso 1 1 calc R . .
H11B H 1.0979 0.5616 0.6410 0.051 Uiso 1 1 calc R . .
H11C H 1.0419 0.5562 0.7059 0.051 Uiso 1 1 calc R . .
C12 C 0.9200(7) 0.6716(3) 0.7157(3) 0.0310(14) Uani 1 1 d . . .
H12A H 0.8794 0.6401 0.7429 0.047 Uiso 1 1 calc R . .
H12B H 0.8565 0.7067 0.7061 0.047 Uiso 1 1 calc R . .
H12C H 0.9985 0.6914 0.7337 0.047 Uiso 1 1 calc R . .
C13 C 1.0177(6) 0.6868(3) 0.6182(3) 0.0257(12) Uani 1 1 d . . .
H13A H 0.9508 0.7209 0.6102 0.039 Uiso 1 1 calc R . .
H13B H 1.0433 0.6651 0.5817 0.039 Uiso 1 1 calc R . .
H13C H 1.0954 0.7076 0.6359 0.039 Uiso 1 1 calc R . .
C14 C 0.5887(6) 0.5552(3) 0.4411(3) 0.0248(12) Uani 1 1 d D . .
H14A H 0.496(3) 0.549(5) 0.443(4) 0.07(3) Uiso 1 1 d D . .
H14B H 0.625(10) 0.598(3) 0.443(5) 0.080 Uiso 1 1 d D . .
C15 C 0.6620(6) 0.4982(3) 0.4296(2) 0.0194(11) Uani 1 1 d . . .
C16 C 0.8007(6) 0.4902(3) 0.4382(2) 0.0222(12) Uani 1 1 d D . .
H16 H 0.833(7) 0.452(2) 0.436(3) 0.027 Uiso 1 1 d D . .
C17 C 0.9013(5) 0.5377(3) 0.4538(2) 0.0201(10) Uani 1 1 d . A .
C18 C 0.8809(6) 0.6040(3) 0.4663(3) 0.0265(13) Uani 1 1 d D . .
H18A H 0.802(4) 0.626(3) 0.456(3) 0.027(18) Uiso 1 1 d D . .
H18B H 0.941(7) 0.631(4) 0.486(4) 0.06(3) Uiso 1 1 d D . .
C19 C 0.5804(6) 0.4380(3) 0.4083(2) 0.0228(12) Uani 1 1 d . . .
C20 C 0.4641(6) 0.4219(3) 0.4486(3) 0.0303(14) Uani 1 1 d . . .
H20A H 0.4126 0.3852 0.4321 0.045 Uiso 1 1 calc R . .
H20B H 0.4075 0.4612 0.4525 0.045 Uiso 1 1 calc R . .
H20C H 0.4977 0.4091 0.4869 0.045 Uiso 1 1 calc R . .
C21 C 0.6595(7) 0.3734(3) 0.4025(3) 0.0299(14) Uani 1 1 d . . .
H21A H 0.6968 0.3613 0.4404 0.045 Uiso 1 1 calc R . .
H21B H 0.7312 0.3797 0.3744 0.045 Uiso 1 1 calc R . .
H21C H 0.6010 0.3377 0.3890 0.045 Uiso 1 1 calc R . .
C22 C 0.5276(7) 0.4553(3) 0.3478(3) 0.0336(15) Uani 1 1 d . . .
H22A H 0.4741 0.4183 0.3331 0.050 Uiso 1 1 calc R . .
H22B H 0.6019 0.4631 0.3213 0.050 Uiso 1 1 calc R . .
H22C H 0.4731 0.4954 0.3501 0.050 Uiso 1 1 calc R . .
C23 C 1.0451(6) 0.5104(3) 0.4598(2) 0.0235(12) Uani 1 1 d D . .
C24 C 1.0496(7) 0.4523(4) 0.5035(3) 0.037(2) Uani 0.881(13) 1 d PD A 1
H24A H 1.1409 0.4366 0.5075 0.056 Uiso 0.881(13) 1 calc PR A 1
H24B H 0.9939 0.4159 0.4893 0.056 Uiso 0.881(13) 1 calc PR A 1
H24C H 1.0170 0.4674 0.5413 0.056 Uiso 0.881(13) 1 calc PR A 1
C25 C 1.1434(7) 0.5624(4) 0.4823(4) 0.039(2) Uani 0.881(13) 1 d PDU A 1
H25A H 1.2313 0.5423 0.4855 0.058 Uiso 0.881(13) 1 calc PR A 1
H25B H 1.1149 0.5781 0.5206 0.058 Uiso 0.881(13) 1 calc PR A 1
H25C H 1.1468 0.5999 0.4552 0.058 Uiso 0.881(13) 1 calc PR A 1
C26 C 1.0905(8) 0.4861(5) 0.4007(3) 0.042(2) Uani 0.881(13) 1 d PD A 1
H26A H 1.0938 0.5237 0.3735 0.062 Uiso 0.881(13) 1 calc PR A 1
H26B H 1.0285 0.4526 0.3861 0.062 Uiso 0.881(13) 1 calc PR A 1
H26C H 1.1788 0.4664 0.4041 0.062 Uiso 0.881(13) 1 calc PR A 1
C24' C 1.122(6) 0.540(3) 0.5103(18) 0.045(13) Uiso 0.119(13) 1 d PDU A 2
H24D H 1.1890 0.5084 0.5234 0.067 Uiso 0.119(13) 1 calc PR A 2
H24E H 1.0610 0.5499 0.5423 0.067 Uiso 0.119(13) 1 calc PR A 2
H24F H 1.1648 0.5814 0.4976 0.067 Uiso 0.119(13) 1 calc PR A 2
C25' C 1.110(6) 0.537(3) 0.4037(16) 0.048(16) Uiso 0.119(13) 1 d PD A 2
H25D H 1.2062 0.5296 0.4059 0.071 Uiso 0.119(13) 1 calc PR A 2
H25E H 1.0919 0.5841 0.3995 0.071 Uiso 0.119(13) 1 calc PR A 2
H25F H 1.0748 0.5125 0.3701 0.071 Uiso 0.119(13) 1 calc PR A 2
C26' C 1.059(7) 0.4348(8) 0.458(3) 0.06(2) Uiso 0.119(13) 1 d PD A 2
H26D H 1.0950 0.4191 0.4951 0.091 Uiso 0.119(13) 1 calc PR A 2
H26E H 1.1186 0.4222 0.4264 0.091 Uiso 0.119(13) 1 calc PR A 2
H26F H 0.9720 0.4146 0.4516 0.091 Uiso 0.119(13) 1 calc PR A 2
C27 C 0.3840(6) 0.4378(3) 0.6074(2) 0.0210(11) Uani 1 1 d D . .
H27A H 0.303(4) 0.459(3) 0.614(2) 0.008(13) Uiso 1 1 d D . .
H27B H 0.446(5) 0.457(3) 0.582(2) 0.012(14) Uiso 1 1 d D . .
C28 C 0.4083(6) 0.3786(3) 0.6363(2) 0.0207(11) Uani 1 1 d . . .
C29 C 0.5322(6) 0.3459(3) 0.6379(2) 0.0192(11) Uani 1 1 d D . .
H29 H 0.535(6) 0.314(2) 0.661(2) 0.007(13) Uiso 1 1 d D . .
C30 C 0.6486(6) 0.3523(3) 0.5996(2) 0.0190(11) Uani 1 1 d . . .
C31 C 0.6873(5) 0.4126(3) 0.5761(2) 0.0192(11) Uani 1 1 d D . .
H31 H 0.758(5) 0.409(3) 0.554(3) 0.023 Uiso 1 1 d D . .
C32 C 0.2948(6) 0.3471(3) 0.6730(3) 0.0240(12) Uani 1 1 d . . .
C33 C 0.1681(6) 0.3880(3) 0.6729(3) 0.0343(15) Uani 1 1 d . . .
H33A H 0.1362 0.3930 0.6329 0.051 Uiso 1 1 calc R . .
H33B H 0.1858 0.4321 0.6895 0.051 Uiso 1 1 calc R . .
H33C H 0.1008 0.3654 0.6963 0.051 Uiso 1 1 calc R . .
C34 C 0.3390(6) 0.3400(4) 0.7368(3) 0.0330(15) Uani 1 1 d . . .
H34A H 0.2672 0.3204 0.7597 0.049 Uiso 1 1 calc R . .
H34B H 0.3609 0.3839 0.7525 0.049 Uiso 1 1 calc R . .
H34C H 0.4170 0.3112 0.7388 0.049 Uiso 1 1 calc R . .
C35 C 0.2626(7) 0.2781(3) 0.6479(3) 0.0338(14) Uani 1 1 d . . .
H35A H 0.2271 0.2830 0.6085 0.051 Uiso 1 1 calc R . .
H35B H 0.1970 0.2561 0.6727 0.051 Uiso 1 1 calc R . .
H35C H 0.3433 0.2512 0.6466 0.051 Uiso 1 1 calc R . .
C36 C 0.7246(6) 0.2862(3) 0.5909(2) 0.0221(12) Uani 1 1 d . . .
C37 C 0.7661(7) 0.2543(3) 0.6485(3) 0.0298(13) Uani 1 1 d . . .
H37A H 0.8094 0.2116 0.6408 0.045 Uiso 1 1 calc R . .
H37B H 0.6879 0.2471 0.6728 0.045 Uiso 1 1 calc R . .
H37C H 0.8278 0.2839 0.6688 0.045 Uiso 1 1 calc R . .
C38 C 0.6336(7) 0.2375(3) 0.5576(3) 0.0385(17) Uani 1 1 d . . .
H38A H 0.6140 0.2557 0.5190 0.058 Uiso 1 1 calc R . .
H38B H 0.5511 0.2315 0.5792 0.058 Uiso 1 1 calc R . .
H38C H 0.6782 0.1945 0.5534 0.058 Uiso 1 1 calc R . .
C39 C 0.8512(6) 0.2949(3) 0.5552(3) 0.0306(14) Uani 1 1 d . . .
H39A H 0.9142 0.3222 0.5770 0.046 Uiso 1 1 calc R . .
H39B H 0.8301 0.3167 0.5183 0.046 Uiso 1 1 calc R . .
H39C H 0.8904 0.2512 0.5474 0.046 Uiso 1 1 calc R . .
O1 O 0.7274(4) 0.4275(2) 0.74967(17) 0.0249(9) Uani 1 1 d . . .
C40 C 0.8628(6) 0.4051(3) 0.7440(3) 0.0236(12) Uani 1 1 d . . .
H40A H 0.9245 0.4429 0.7491 0.028 Uiso 1 1 calc R . .
H40B H 0.8775 0.3855 0.7050 0.028 Uiso 1 1 calc R . .
C41 C 0.8857(7) 0.3527(3) 0.7914(3) 0.0312(14) Uani 1 1 d . . .
H41A H 0.9338 0.3138 0.7757 0.037 Uiso 1 1 calc R . .
H41B H 0.9363 0.3715 0.8244 0.037 Uiso 1 1 calc R . .
C42 C 0.7456(7) 0.3336(3) 0.8101(3) 0.0302(14) Uani 1 1 d . . .
H42A H 0.7080 0.2988 0.7846 0.036 Uiso 1 1 calc R . .
H42B H 0.7433 0.3182 0.8509 0.036 Uiso 1 1 calc R . .
C43 C 0.6738(6) 0.3993(3) 0.8027(3) 0.0266(13) Uani 1 1 d . . .
H43A H 0.5773 0.3921 0.7992 0.032 Uiso 1 1 calc R . .
H43B H 0.6907 0.4289 0.8363 0.032 Uiso 1 1 calc R . .
O2 O 0.5056(4) 0.5241(2) 0.74720(17) 0.0231(8) Uani 1 1 d D . .
C44 C 0.5953(8) 0.5721(4) 0.7733(5) 0.031(2) Uani 0.82(3) 1 d PDU B 1
H44C H 0.6744 0.5784 0.7485 0.037 Uiso 0.82(3) 1 calc PR B 1
H44D H 0.6240 0.5571 0.8123 0.037 Uiso 0.82(3) 1 calc PR B 1
C45 C 0.5163(14) 0.6367(5) 0.7777(7) 0.051(4) Uani 0.82(3) 1 d PDU B 1
H45C H 0.4959 0.6467 0.8189 0.061 Uiso 0.82(3) 1 calc PR B 1
H45D H 0.5677 0.6741 0.7613 0.061 Uiso 0.82(3) 1 calc PR B 1
C46 C 0.3939(10) 0.6271(4) 0.7447(6) 0.036(3) Uani 0.82(3) 1 d PDU B 1
H46C H 0.4034 0.6436 0.7043 0.043 Uiso 0.82(3) 1 calc PR B 1
H46D H 0.3189 0.6503 0.7635 0.043 Uiso 0.82(3) 1 calc PR B 1
C47 C 0.3740(9) 0.5522(5) 0.7457(8) 0.028(3) Uani 0.82(3) 1 d PDU B 1
H47A H 0.3231 0.5387 0.7805 0.034 Uiso 0.82(3) 1 calc PR B 1
H47B H 0.3260 0.5372 0.7106 0.034 Uiso 0.82(3) 1 calc PR B 1
C44' C 0.602(2) 0.5764(15) 0.758(2) 0.030(9) Uiso 0.18(3) 1 d PDU B 2
H44A H 0.6397 0.5927 0.7205 0.036 Uiso 0.18(3) 1 calc PR B 2
H44B H 0.6743 0.5605 0.7829 0.036 Uiso 0.18(3) 1 calc PR B 2
C45' C 0.522(4) 0.631(2) 0.788(3) 0.024(8) Uiso 0.18(3) 1 d PDU B 2
H45A H 0.5336 0.6285 0.8303 0.029 Uiso 0.18(3) 1 calc PR B 2
H45B H 0.5497 0.6753 0.7740 0.029 Uiso 0.18(3) 1 calc PR B 2
C46' C 0.384(3) 0.6186(18) 0.772(3) 0.039(8) Uiso 0.18(3) 1 d PDU B 2
H46A H 0.3496 0.6559 0.7486 0.047 Uiso 0.18(3) 1 calc PR B 2
H46B H 0.3298 0.6148 0.8079 0.047 Uiso 0.18(3) 1 calc PR B 2
C47' C 0.378(3) 0.554(2) 0.738(4) 0.021(9) Uiso 0.18(3) 1 d PDU B 2
H47C H 0.3058 0.5254 0.7523 0.025 Uiso 0.18(3) 1 calc PR B 2
H47D H 0.3629 0.5634 0.6960 0.025 Uiso 0.18(3) 1 calc PR B 2

loop_
_atom_site_aniso_label
_atom_site_aniso_U_11
_atom_site_aniso_U_22
_atom_site_aniso_U_33
_atom_site_aniso_U_23
_atom_site_aniso_U_13
_atom_site_aniso_U_12
Gd1 0.01860(13) 0.01464(14) 0.01480(13) 0.00068(14) 0.00158(11) -0.00058(14)
Gd2 0.01493(12) 0.01486(14) 0.01513(12) 0.00160(13) 0.00082(11) 0.00049(14)
C1 0.017(3) 0.017(3) 0.019(2) -0.003(2) 0.001(2) -0.001(2)
C2 0.021(3) 0.018(3) 0.013(2) 0.0040(19) 0.004(2) 0.002(2)
C3 0.021(3) 0.018(3) 0.021(3) 0.007(2) 0.003(2) 0.002(2)
C4 0.017(3) 0.015(3) 0.020(3) 0.001(2) 0.004(2) 0.006(2)
C5 0.018(2) 0.017(3) 0.018(2) -0.004(2) -0.0029(18) 0.003(3)
C6 0.028(3) 0.015(3) 0.021(3) -0.003(2) -0.004(2) 0.003(2)
C7 0.029(3) 0.027(3) 0.047(4) 0.004(3) -0.007(3) 0.013(3)
C8 0.041(4) 0.025(3) 0.028(3) 0.006(2) 0.001(3) 0.012(3)
C9 0.029(3) 0.025(3) 0.025(3) -0.003(2) -0.005(2) 0.004(3)
C10 0.023(3) 0.016(3) 0.026(3) -0.001(2) 0.001(2) -0.005(2)
C11 0.025(3) 0.023(3) 0.054(4) 0.001(3) -0.011(3) -0.006(3)
C12 0.036(4) 0.031(3) 0.026(3) -0.005(3) -0.003(3) -0.009(3)
C13 0.024(3) 0.025(3) 0.028(3) 0.002(2) -0.001(2) -0.010(2)
C14 0.028(3) 0.025(3) 0.021(3) -0.005(2) 0.001(2) 0.003(2)
C15 0.021(3) 0.021(3) 0.016(2) 0.000(2) 0.002(2) 0.001(2)
C16 0.026(3) 0.020(3) 0.021(3) -0.001(2) -0.001(2) -0.001(2)
C17 0.021(2) 0.022(3) 0.017(2) 0.005(2) -0.002(2) -0.001(2)
C18 0.026(3) 0.030(3) 0.023(3) 0.001(2) 0.005(2) 0.003(3)
C19 0.021(3) 0.026(3) 0.021(3) -0.001(2) -0.002(2) -0.003(2)
C20 0.024(3) 0.038(4) 0.029(3) -0.006(3) 0.006(3) -0.002(3)
C21 0.034(3) 0.025(3) 0.031(3) -0.008(3) 0.002(3) -0.009(3)
C22 0.040(4) 0.038(4) 0.023(3) -0.010(3) -0.008(2) -0.004(3)
C23 0.022(3) 0.023(3) 0.025(3) -0.001(2) 0.001(2) 0.001(2)
C24 0.024(3) 0.043(5) 0.046(5) 0.014(4) -0.006(3) 0.001(3)
C25 0.018(3) 0.042(5) 0.055(5) -0.011(4) 0.002(3) -0.006(3)
C26 0.026(4) 0.068(7) 0.032(4) -0.014(4) -0.002(3) 0.004(4)
C27 0.026(3) 0.018(3) 0.020(3) -0.001(2) 0.002(2) 0.005(2)
C28 0.025(3) 0.015(3) 0.022(3) 0.000(2) 0.001(2) 0.001(2)
C29 0.022(3) 0.016(3) 0.020(3) 0.007(2) 0.003(2) 0.000(2)
C30 0.023(3) 0.010(3) 0.024(3) 0.007(2) -0.003(2) -0.001(2)
C31 0.016(3) 0.026(3) 0.016(2) 0.001(2) 0.004(2) -0.001(2)
C32 0.023(3) 0.014(3) 0.035(3) 0.002(2) 0.004(2) -0.003(2)
C33 0.021(3) 0.033(4) 0.049(4) 0.007(3) 0.010(3) -0.001(3)
C34 0.021(3) 0.047(4) 0.031(3) 0.005(3) 0.007(2) -0.009(3)
C35 0.033(3) 0.027(3) 0.042(4) 0.002(3) 0.001(3) -0.010(3)
C36 0.025(3) 0.017(3) 0.024(3) -0.001(2) 0.002(2) 0.004(2)
C37 0.035(3) 0.022(3) 0.033(3) 0.005(2) 0.005(3) 0.012(3)
C38 0.038(4) 0.028(4) 0.049(4) -0.015(3) -0.006(3) 0.005(3)
C39 0.030(3) 0.019(3) 0.043(4) 0.006(3) 0.010(3) 0.012(2)
O1 0.0197(19) 0.033(2) 0.0224(19) 0.0029(17) 0.0021(16) 0.0044(18)
C40 0.020(3) 0.024(3) 0.027(3) 0.005(2) 0.005(2) 0.006(2)
C41 0.029(3) 0.032(3) 0.032(3) 0.015(3) 0.000(3) 0.011(3)
C42 0.037(4) 0.029(3) 0.025(3) 0.008(2) 0.005(3) -0.001(3)
C43 0.022(3) 0.031(3) 0.026(3) 0.006(3) 0.003(2) -0.003(3)
O2 0.0200(18) 0.025(2) 0.0240(19) -0.0034(17) -0.0003(15) 0.0024(18)
C44 0.024(4) 0.052(5) 0.018(5) -0.016(4) 0.006(3) -0.006(4)
C45 0.075(8) 0.037(6) 0.040(8) 0.002(5) -0.023(5) -0.010(5)
C46 0.043(5) 0.028(4) 0.036(6) -0.006(4) -0.002(4) 0.009(4)
C47 0.030(4) 0.033(5) 0.021(6) -0.003(4) -0.008(3) 0.006(3)

loop_
_atom_type_symbol
_atom_type_description
_atom_type_scat_dispersion_real
_atom_type_scat_dispersion_imag
_atom_type_scat_source
C C 0.0181 0.0091 'International Tables Vol C Tables 4.2.6.8 and 6.1.1.4'
H H 0.0000 0.0000 'International Tables Vol C Tables 4.2.6.8 and 6.1.1.4'
Gd Gd -8.8380 11.9157 'International Tables Vol C Tables 4.2.6.8 and 6.1.1.4'
O O 0.0492 0.0322 'International Tables Vol C Tables 4.2.6.8 and 6.1.1.4'

loop_
_geom_angle_atom_site_label_1
_geom_angle_atom_site_label_2
_geom_angle_atom_site_label_3
_geom_angle
C1 Gd1 C5 75.94(18)
C1 Gd1 C31 91.33(18)
C5 Gd1 C31 78.47(19)
C1 Gd1 C3 59.14(18)
C5 Gd1 C3 58.96(18)
C31 Gd1 C3 131.83(17)
C1 Gd1 C2 31.29(18)
C5 Gd1 C2 75.00(17)
C31 Gd1 C2 120.90(17)
C3 Gd1 C2 31.66(18)
C1 Gd1 C16 143.74(18)
C5 Gd1 C16 139.69(18)
C31 Gd1 C16 90.83(18)
C3 Gd1 C16 136.00(18)
C2 Gd1 C16 140.15(17)
C1 Gd1 C4 74.23(17)
C5 Gd1 C4 30.70(18)
C31 Gd1 C4 109.13(17)
C3 Gd1 C4 31.45(17)
C2 Gd1 C4 57.52(17)
C16 Gd1 C4 138.08(17)
C1 Gd1 C17 153.73(18)
C5 Gd1 C17 119.87(16)
C31 Gd1 C17 111.59(18)
C3 Gd1 C17 108.80(18)
C2 Gd1 C17 127.46(17)
C16 Gd1 C17 30.60(17)
C4 Gd1 C17 108.07(16)
C1 Gd1 C18 127.72(19)
C5 Gd1 C18 114.58(18)
C31 Gd1 C18 140.22(18)
C3 Gd1 C18 82.13(18)
C2 Gd1 C18 98.87(17)
C16 Gd1 C18 54.15(18)
C4 Gd1 C18 90.94(18)
C17 Gd1 C18 28.73(18)
C1 Gd1 C15 114.06(18)
C5 Gd1 C15 165.34(17)
C31 Gd1 C15 90.26(17)
C3 Gd1 C15 134.94(17)
C2 Gd1 C15 119.24(16)
C16 Gd1 C15 29.73(17)
C4 Gd1 C15 159.15(17)
C17 Gd1 C15 55.68(16)
C18 Gd1 C15 68.73(17)
C1 Gd1 C14 91.39(18)
C5 Gd1 C14 165.88(17)
C31 Gd1 C14 108.50(18)
C3 Gd1 C14 109.26(17)
C2 Gd1 C14 90.94(16)
C16 Gd1 C14 53.85(18)
C4 Gd1 C14 139.83(17)
C17 Gd1 C14 69.78(17)
C18 Gd1 C14 68.28(18)
C15 Gd1 C14 28.39(16)
C1 Gd1 Gd2 51.36(13)
C5 Gd1 Gd2 49.85(13)
C31 Gd1 Gd2 47.73(13)
C3 Gd1 Gd2 85.66(12)
C2 Gd1 Gd2 75.29(11)
C16 Gd1 Gd2 138.20(13)
C4 Gd1 Gd2 73.42(12)
C17 Gd1 Gd2 154.91(12)
C18 Gd1 Gd2 164.12(13)
C15 Gd1 Gd2 127.08(12)
C14 Gd1 Gd2 125.83(13)
C31 Gd2 O1 110.82(16)
C31 Gd2 O2 175.01(16)
O1 Gd2 O2 74.04(13)
C31 Gd2 C5 78.87(18)
O1 Gd2 C5 83.00(15)
O2 Gd2 C5 103.24(15)
C31 Gd2 C1 90.04(18)
O1 Gd2 C1 144.07(16)
O2 Gd2 C1 86.33(16)
C5 Gd2 C1 72.40(18)
C31 Gd2 C29 59.76(18)
O1 Gd2 C29 91.69(16)
O2 Gd2 C29 119.88(16)
C5 Gd2 C29 133.24(18)
C1 Gd2 C29 124.24(18)
C31 Gd2 C27 77.87(18)
O1 Gd2 C27 138.37(16)
O2 Gd2 C27 97.77(15)
C5 Gd2 C27 137.83(17)
C1 Gd2 C27 72.95(18)
C29 Gd2 C27 56.46(18)
C31 Gd2 C28 76.93(18)
O1 Gd2 C28 110.16(16)
O2 Gd2 C28 100.52(15)
C5 Gd2 C28 155.31(16)
C1 Gd2 C28 102.74(17)
C29 Gd2 C28 30.66(17)
C27 Gd2 C28 29.80(17)
C31 Gd2 C30 30.13(18)
O1 Gd2 C30 94.98(15)
O2 Gd2 C30 150.76(15)
C5 Gd2 C30 102.14(17)
C1 Gd2 C30 115.23(16)
C29 Gd2 C30 31.84(17)
C27 Gd2 C30 72.23(17)
C28 Gd2 C30 57.18(17)
C31 Gd2 Gd1 49.99(14)
O1 Gd2 Gd1 127.25(10)
O2 Gd2 Gd1 128.28(10)
C5 Gd2 Gd1 48.15(11)
C1 Gd2 Gd1 47.63(12)
C29 Gd2 Gd1 107.08(12)
C27 Gd2 Gd1 90.33(12)
C28 Gd2 Gd1 110.35(12)
C30 Gd2 Gd1 80.08(11)
C2 C1 Gd1 84.1(3)
C2 C1 Gd2 131.4(4)
Gd1 C1 Gd2 81.02(17)
C1 C2 C3 122.3(5)
C1 C2 C6 124.0(5)
C3 C2 C6 113.6(5)
C1 C2 Gd1 64.7(3)
C3 C2 Gd1 71.1(3)
C6 C2 Gd1 137.2(3)
C2 C3 C4 128.5(5)
C2 C3 Gd1 77.3(3)
C4 C3 Gd1 79.6(3)
C5 C4 C3 121.2(5)
C5 C4 C10 123.5(5)
C3 C4 C10 115.3(5)
C5 C4 Gd1 63.1(3)
C3 C4 Gd1 68.9(3)
C10 C4 Gd1 145.6(4)
C4 C5 Gd1 86.2(3)
C4 C5 Gd2 132.2(4)
Gd1 C5 Gd2 82.00(15)
C7 C6 C9 107.6(5)
C7 C6 C8 107.2(5)
C9 C6 C8 108.7(5)
C7 C6 C2 113.3(5)
C9 C6 C2 109.3(5)
C8 C6 C2 110.6(5)
C11 C10 C13 107.3(5)
C11 C10 C12 107.7(5)
C13 C10 C12 107.2(5)
C11 C10 C4 112.6(5)
C13 C10 C4 114.4(5)
C12 C10 C4 107.3(5)
C15 C14 Gd1 75.7(3)
C14 C15 C16 126.2(6)
C14 C15 C19 114.9(5)
C16 C15 C19 118.8(5)
C14 C15 Gd1 75.9(3)
C16 C15 Gd1 70.2(3)
C19 C15 Gd1 127.3(4)
C15 C16 C17 130.9(6)
C15 C16 Gd1 80.1(3)
C17 C16 Gd1 76.3(3)
C18 C17 C16 126.0(5)
C18 C17 C23 117.4(5)
C16 C17 C23 116.6(5)
C18 C17 Gd1 78.1(3)
C16 C17 Gd1 73.1(3)
C23 C17 Gd1 120.5(3)
C17 C18 Gd1 73.1(3)
C22 C19 C21 107.2(5)
C22 C19 C20 109.3(5)
C21 C19 C20 105.9(5)
C22 C19 C15 107.3(5)
C21 C19 C15 114.4(5)
C20 C19 C15 112.6(5)
C24' C23 C26' 111(2)
C26 C23 C25 109.0(5)
C24' C23 C25' 107(2)
C26' C23 C25' 106(2)
C26 C23 C24 109.3(5)
C25 C23 C24 106.1(5)
C26 C23 C17 108.5(5)
C24' C23 C17 114(3)
C26' C23 C17 116(3)
C25 C23 C17 113.3(5)
C25' C23 C17 102(2)
C24 C23 C17 110.6(5)
C28 C27 Gd2 78.6(4)
C27 C28 C29 124.6(5)
C27 C28 C32 118.6(5)
C29 C28 C32 116.7(5)
C27 C28 Gd2 71.6(3)
C29 C28 Gd2 69.4(3)
C32 C28 Gd2 132.5(4)
C28 C29 C30 130.5(5)
C28 C29 Gd2 80.0(3)
C30 C29 Gd2 79.9(3)
C31 C30 C29 122.4(5)
C31 C30 C36 124.2(5)
C29 C30 C36 113.4(5)
C31 C30 Gd2 61.6(3)
C29 C30 Gd2 68.2(3)
C36 C30 Gd2 149.4(4)
C30 C31 Gd2 88.3(4)
C30 C31 Gd1 169.9(4)
Gd2 C31 Gd1 82.27(18)
C33 C32 C35 108.0(5)
C33 C32 C34 107.2(5)
C35 C32 C34 109.6(5)
C33 C32 C28 113.5(5)
C35 C32 C28 108.6(5)
C34 C32 C28 109.8(5)
C37 C36 C39 106.4(5)
C37 C36 C38 109.1(5)
C39 C36 C38 107.7(5)
C37 C36 C30 112.6(5)
C39 C36 C30 112.7(5)
C38 C36 C30 108.2(5)
C40 O1 C43 107.9(4)
C40 O1 Gd2 120.0(3)
C43 O1 Gd2 127.9(3)
O1 C40 C41 107.0(5)
C42 C41 C40 103.4(5)
C43 C42 C41 101.2(5)
O1 C43 C42 104.8(5)
C47' O2 C44' 109(2)
C47 O2 C44 108.9(5)
C47 O2 Gd2 122.9(7)
C47' O2 Gd2 117(3)
C44' O2 Gd2 101.2(16)
C44 O2 Gd2 112.3(4)
O2 C44 C45 105.4(6)
C46 C45 C44 107.2(7)
C45 C46 C47 103.5(7)
O2 C47 C46 105.4(8)
O2 C44' C45' 103.7(17)
C46' C45' C44' 106.1(14)
C45' C46' C47' 108.2(14)
O2 C47' C46' 104.0(17)

loop_
_geom_bond_atom_site_label_1
_geom_bond_atom_site_label_2
_geom_bond_distance
Gd1 C1 2.428(6)
Gd1 C5 2.442(5)
Gd1 C31 2.509(6)
Gd1 C3 2.591(6)
Gd1 C2 2.672(5)
Gd1 C16 2.707(6)
Gd1 C4 2.731(6)
Gd1 C17 2.748(5)
Gd1 C18 2.811(6)
Gd1 C15 2.834(6)
Gd1 C14 2.836(6)
Gd1 Gd2 3.2457(4)
Gd2 C31 2.424(6)
Gd2 O1 2.463(4)
Gd2 O2 2.468(4)
Gd2 C5 2.505(5)
Gd2 C1 2.567(6)
Gd2 C29 2.598(6)
Gd2 C27 2.648(6)
Gd2 C28 2.735(6)
Gd2 C30 2.755(6)
C1 C2 1.395(8)
C2 C3 1.438(8)
C2 C6 1.560(7)
C3 C4 1.449(8)
C4 C5 1.398(8)
C4 C10 1.541(8)
C6 C7 1.526(9)
C6 C9 1.536(8)
C6 C8 1.540(8)
C10 C11 1.528(8)
C10 C13 1.534(8)
C10 C12 1.535(8)
C14 C15 1.390(8)
C15 C16 1.427(8)
C15 C19 1.544(8)
C16 C17 1.440(8)
C17 C18 1.381(9)
C17 C23 1.561(8)
C19 C22 1.530(8)
C19 C21 1.533(9)
C19 C20 1.533(8)
C23 C26 1.517(8)
C23 C24' 1.519(16)
C23 C26' 1.527(16)
C23 C25 1.533(8)
C23 C25' 1.542(16)
C23 C24 1.542(8)
C27 C28 1.387(8)
C28 C29 1.416(8)
C28 C32 1.559(8)
C29 C30 1.476(8)
C30 C31 1.384(8)
C30 C36 1.550(8)
C32 C33 1.524(8)
C32 C35 1.538(8)
C32 C34 1.540(9)
C36 C37 1.530(8)
C36 C39 1.532(8)
C36 C38 1.547(9)
O1 C40 1.448(7)
O1 C43 1.451(7)
C40 C41 1.534(8)
C41 C42 1.530(9)
C42 C43 1.516(9)
O2 C47 1.446(8)
O2 C47' 1.447(16)
O2 C44' 1.454(16)
O2 C44 1.456(8)
C44 C45 1.528(11)
C45 C46 1.466(13)
C46 C47 1.521(12)
C44' C45' 1.527(17)
C45' C46' 1.45(2)
C46' C47' 1.517(18)

loop_
_geom_torsion_atom_site_label_1
_geom_torsion_atom_site_label_2
_geom_torsion_atom_site_label_3
_geom_torsion_atom_site_label_4
_geom_torsion
C1 Gd1 Gd2 C31 140.1(2)
C5 Gd1 Gd2 C31 -114.4(2)
C3 Gd1 Gd2 C31 -166.6(2)
C2 Gd1 Gd2 C31 163.0(2)
C16 Gd1 Gd2 C31 9.2(3)
C4 Gd1 Gd2 C31 -137.1(2)
C17 Gd1 Gd2 C31 -39.8(3)
C18 Gd1 Gd2 C31 -126.9(5)
C15 Gd1 Gd2 C31 47.2(2)
C14 Gd1 Gd2 C31 82.7(2)
C1 Gd1 Gd2 O1 -133.1(2)
C5 Gd1 Gd2 O1 -27.6(2)
C31 Gd1 Gd2 O1 86.8(2)
C3 Gd1 Gd2 O1 -79.81(18)
C2 Gd1 Gd2 O1 -110.20(18)
C16 Gd1 Gd2 O1 96.0(2)
C4 Gd1 Gd2 O1 -50.27(17)
C17 Gd1 Gd2 O1 47.1(3)
C18 Gd1 Gd2 O1 -40.1(5)
C15 Gd1 Gd2 O1 134.04(19)
C14 Gd1 Gd2 O1 169.51(19)
C1 Gd1 Gd2 O2 -33.9(2)
C5 Gd1 Gd2 O2 71.6(2)
C31 Gd1 Gd2 O2 -174.0(2)
C3 Gd1 Gd2 O2 19.40(17)
C2 Gd1 Gd2 O2 -10.99(17)
C16 Gd1 Gd2 O2 -164.8(2)
C4 Gd1 Gd2 O2 48.94(15)
C17 Gd1 Gd2 O2 146.3(3)
C18 Gd1 Gd2 O2 59.1(5)
C15 Gd1 Gd2 O2 -126.75(18)
C14 Gd1 Gd2 O2 -91.28(18)
C1 Gd1 Gd2 C5 -105.5(2)
C31 Gd1 Gd2 C5 114.4(2)
C3 Gd1 Gd2 C5 -52.2(2)
C2 Gd1 Gd2 C5 -82.6(2)
C16 Gd1 Gd2 C5 123.6(3)
C4 Gd1 Gd2 C5 -22.7(2)
C17 Gd1 Gd2 C5 74.6(3)
C18 Gd1 Gd2 C5 -12.5(5)
C15 Gd1 Gd2 C5 161.6(2)
C14 Gd1 Gd2 C5 -162.9(2)
C5 Gd1 Gd2 C1 105.5(2)
C31 Gd1 Gd2 C1 -140.1(2)
C3 Gd1 Gd2 C1 53.3(2)
C2 Gd1 Gd2 C1 22.9(2)
C16 Gd1 Gd2 C1 -130.9(3)
C4 Gd1 Gd2 C1 82.8(2)
C17 Gd1 Gd2 C1 -179.9(3)
C18 Gd1 Gd2 C1 93.0(5)
C15 Gd1 Gd2 C1 -92.9(2)
C14 Gd1 Gd2 C1 -57.4(2)
C1 Gd1 Gd2 C29 121.1(2)
C5 Gd1 Gd2 C29 -133.4(2)
C31 Gd1 Gd2 C29 -19.0(2)
C3 Gd1 Gd2 C29 174.39(19)
C2 Gd1 Gd2 C29 144.00(19)
C16 Gd1 Gd2 C29 -9.8(2)
C4 Gd1 Gd2 C29 -156.08(18)
C17 Gd1 Gd2 C29 -58.8(3)
C18 Gd1 Gd2 C29 -145.9(5)
C15 Gd1 Gd2 C29 28.2(2)
C14 Gd1 Gd2 C29 63.7(2)
C1 Gd1 Gd2 C27 66.3(2)
C5 Gd1 Gd2 C27 171.8(2)
C31 Gd1 Gd2 C27 -73.8(2)
C3 Gd1 Gd2 C27 119.58(18)
C2 Gd1 Gd2 C27 89.19(18)
C16 Gd1 Gd2 C27 -64.6(2)
C4 Gd1 Gd2 C27 149.11(17)
C17 Gd1 Gd2 C27 -113.6(3)
C18 Gd1 Gd2 C27 159.3(5)
C15 Gd1 Gd2 C27 -26.57(19)
C14 Gd1 Gd2 C27 8.90(19)
C1 Gd1 Gd2 C28 88.9(2)
C5 Gd1 Gd2 C28 -165.6(2)
C31 Gd1 Gd2 C28 -51.2(2)
C3 Gd1 Gd2 C28 142.14(18)
C2 Gd1 Gd2 C28 111.76(18)
C16 Gd1 Gd2 C28 -42.0(2)
C4 Gd1 Gd2 C28 171.68(17)
C17 Gd1 Gd2 C28 -91.0(3)
C18 Gd1 Gd2 C28 -178.1(5)
C15 Gd1 Gd2 C28 -4.00(19)
C14 Gd1 Gd2 C28 31.5(2)
C1 Gd1 Gd2 C30 138.2(2)
C5 Gd1 Gd2 C30 -116.3(2)
C31 Gd1 Gd2 C30 -1.9(2)
C3 Gd1 Gd2 C30 -168.53(17)
C2 Gd1 Gd2 C30 161.08(17)
C16 Gd1 Gd2 C30 7.3(2)
C4 Gd1 Gd2 C30 -139.00(17)
C17 Gd1 Gd2 C30 -41.7(3)
C18 Gd1 Gd2 C30 -128.8(5)
C15 Gd1 Gd2 C30 45.32(19)
C14 Gd1 Gd2 C30 80.79(19)
C5 Gd1 C1 C2 84.2(3)
C31 Gd1 C1 C2 161.9(3)
C3 Gd1 C1 C2 22.2(3)
C16 Gd1 C1 C2 -104.8(4)
C4 Gd1 C1 C2 52.4(3)
C17 Gd1 C1 C2 -46.6(6)
C18 Gd1 C1 C2 -26.2(4)
C15 Gd1 C1 C2 -107.2(3)
C14 Gd1 C1 C2 -89.5(3)
Gd2 Gd1 C1 C2 133.6(4)
C5 Gd1 C1 Gd2 -49.40(17)
C31 Gd1 C1 Gd2 28.36(17)
C3 Gd1 C1 Gd2 -111.4(2)
C2 Gd1 C1 Gd2 -133.6(4)
C16 Gd1 C1 Gd2 121.6(3)
C4 Gd1 C1 Gd2 -81.15(16)
C17 Gd1 C1 Gd2 179.9(3)
C18 Gd1 C1 Gd2 -159.79(17)
C15 Gd1 C1 Gd2 119.24(16)
C14 Gd1 C1 Gd2 136.91(17)
C31 Gd2 C1 C2 -103.2(5)
O1 Gd2 C1 C2 24.1(7)
O2 Gd2 C1 C2 80.2(5)
C5 Gd2 C1 C2 -24.9(5)
C29 Gd2 C1 C2 -155.7(5)
C27 Gd2 C1 C2 179.5(5)
C28 Gd2 C1 C2 -179.8(5)
C30 Gd2 C1 C2 -120.4(5)
Gd1 Gd2 C1 C2 -73.8(5)
C31 Gd2 C1 Gd1 -29.44(17)
O1 Gd2 C1 Gd1 97.9(3)
O2 Gd2 C1 Gd1 153.99(15)
C5 Gd2 C1 Gd1 48.86(15)
C29 Gd2 C1 Gd1 -81.9(2)
C27 Gd2 C1 Gd1 -106.73(18)
C28 Gd2 C1 Gd1 -106.04(16)
C30 Gd2 C1 Gd1 -46.6(2)
Gd1 C1 C2 C3 -43.7(5)
Gd2 C1 C2 C3 28.8(8)
Gd1 C1 C2 C6 131.3(5)
Gd2 C1 C2 C6 -156.3(4)
Gd2 C1 C2 Gd1 72.5(4)
C5 Gd1 C2 C1 -87.5(3)
C31 Gd1 C2 C1 -21.2(4)
C3 Gd1 C2 C1 -141.9(5)
C16 Gd1 C2 C1 116.8(4)
C4 Gd1 C2 C1 -115.3(4)
C17 Gd1 C2 C1 156.1(3)
C18 Gd1 C2 C1 159.3(3)
C15 Gd1 C2 C1 88.8(3)
C14 Gd1 C2 C1 91.1(3)
Gd2 Gd1 C2 C1 -35.8(3)
C1 Gd1 C2 C3 141.9(5)
C5 Gd1 C2 C3 54.4(3)
C31 Gd1 C2 C3 120.7(3)
C16 Gd1 C2 C3 -101.3(4)
C4 Gd1 C2 C3 26.6(3)
C17 Gd1 C2 C3 -62.0(4)
C18 Gd1 C2 C3 -58.8(3)
C15 Gd1 C2 C3 -129.4(3)
C14 Gd1 C2 C3 -127.0(3)
Gd2 Gd1 C2 C3 106.1(3)
C1 Gd1 C2 C6 -113.5(7)
C5 Gd1 C2 C6 159.0(6)
C31 Gd1 C2 C6 -134.7(5)
C3 Gd1 C2 C6 104.6(7)
C16 Gd1 C2 C6 3.4(7)
C4 Gd1 C2 C6 131.2(6)
C17 Gd1 C2 C6 42.6(6)
C18 Gd1 C2 C6 45.8(6)
C15 Gd1 C2 C6 -24.7(6)
C14 Gd1 C2 C6 -22.4(6)
Gd2 Gd1 C2 C6 -149.3(6)
C1 C2 C3 C4 -24.1(9)
C6 C2 C3 C4 160.5(5)
Gd1 C2 C3 C4 -65.4(6)
C1 C2 C3 Gd1 41.3(5)
C6 C2 C3 Gd1 -134.1(4)
C1 Gd1 C3 C2 -21.9(3)
C5 Gd1 C3 C2 -113.6(3)
C31 Gd1 C3 C2 -82.0(4)
C16 Gd1 C3 C2 115.2(3)
C4 Gd1 C3 C2 -133.7(5)
C17 Gd1 C3 C2 132.2(3)
C18 Gd1 C3 C2 121.4(3)
C15 Gd1 C3 C2 72.3(4)
C14 Gd1 C3 C2 57.8(3)
Gd2 Gd1 C3 C2 -68.8(3)
C1 Gd1 C3 C4 111.7(4)
C5 Gd1 C3 C4 20.0(3)
C31 Gd1 C3 C4 51.6(4)
C2 Gd1 C3 C4 133.7(5)
C16 Gd1 C3 C4 -111.1(3)
C17 Gd1 C3 C4 -94.1(3)
C18 Gd1 C3 C4 -104.9(3)
C15 Gd1 C3 C4 -154.0(3)
C14 Gd1 C3 C4 -168.6(3)
Gd2 Gd1 C3 C4 64.9(3)
C2 C3 C4 C5 27.5(9)
Gd1 C3 C4 C5 -36.9(5)
C2 C3 C4 C10 -152.9(6)
Gd1 C3 C4 C10 142.7(4)
C2 C3 C4 Gd1 64.4(6)
C1 Gd1 C4 C5 88.9(3)
C31 Gd1 C4 C5 3.1(3)
C3 Gd1 C4 C5 144.9(5)
C2 Gd1 C4 C5 118.1(3)
C16 Gd1 C4 C5 -111.1(4)
C17 Gd1 C4 C5 -118.5(3)
C18 Gd1 C4 C5 -141.9(3)
C15 Gd1 C4 C5 -154.4(4)
C14 Gd1 C4 C5 161.7(3)
Gd2 Gd1 C4 C5 35.3(3)
C1 Gd1 C4 C3 -56.0(3)
C5 Gd1 C4 C3 -144.9(5)
C31 Gd1 C4 C3 -141.8(3)
C2 Gd1 C4 C3 -26.8(3)
C16 Gd1 C4 C3 104.0(4)
C17 Gd1 C4 C3 96.7(3)
C18 Gd1 C4 C3 73.2(3)
C15 Gd1 C4 C3 60.7(6)
C14 Gd1 C4 C3 16.9(4)
Gd2 Gd1 C4 C3 -109.6(3)
C1 Gd1 C4 C10 -160.3(7)
C5 Gd1 C4 C10 110.8(8)
C31 Gd1 C4 C10 113.8(7)
C3 Gd1 C4 C10 -104.4(8)
C2 Gd1 C4 C10 -131.1(7)
C16 Gd1 C4 C10 -0.3(8)
C17 Gd1 C4 C10 -7.7(7)
C18 Gd1 C4 C10 -31.2(7)
C15 Gd1 C4 C10 -43.7(9)
C14 Gd1 C4 C10 -87.5(7)
Gd2 Gd1 C4 C10 146.0(7)
C3 C4 C5 Gd1 38.9(5)
C10 C4 C5 Gd1 -140.7(5)
C3 C4 C5 Gd2 -36.7(8)
C10 C4 C5 Gd2 143.7(4)
Gd1 C4 C5 Gd2 -75.6(4)
C1 Gd1 C5 C4 -82.7(3)
C31 Gd1 C5 C4 -177.0(3)
C3 Gd1 C5 C4 -20.5(3)
C2 Gd1 C5 C4 -50.4(3)
C16 Gd1 C5 C4 105.5(4)
C17 Gd1 C5 C4 74.5(3)
C18 Gd1 C5 C4 42.7(4)
C15 Gd1 C5 C4 142.6(6)
C14 Gd1 C5 C4 -56.0(9)
Gd2 Gd1 C5 C4 -133.6(4)
C1 Gd1 C5 Gd2 50.88(16)
C31 Gd1 C5 Gd2 -43.45(16)
C3 Gd1 C5 Gd2 113.1(2)
C2 Gd1 C5 Gd2 83.22(16)
C16 Gd1 C5 Gd2 -120.9(2)
C4 Gd1 C5 Gd2 133.6(4)
C17 Gd1 C5 Gd2 -151.87(15)
C18 Gd1 C5 Gd2 176.26(15)
C15 Gd1 C5 Gd2 -83.8(7)
C14 Gd1 C5 Gd2 77.6(8)
C31 Gd2 C5 C4 122.7(5)
O1 Gd2 C5 C4 -124.4(5)
O2 Gd2 C5 C4 -52.7(5)
C1 Gd2 C5 C4 29.1(5)
C29 Gd2 C5 C4 149.9(5)
C27 Gd2 C5 C4 65.1(6)
C28 Gd2 C5 C4 111.2(6)
C30 Gd2 C5 C4 142.0(5)
Gd1 Gd2 C5 C4 77.4(5)
C31 Gd2 C5 Gd1 45.31(17)
O1 Gd2 C5 Gd1 158.20(16)
O2 Gd2 C5 Gd1 -130.06(13)
C1 Gd2 C5 Gd1 -48.32(16)
C29 Gd2 C5 Gd1 72.5(2)
C27 Gd2 C5 Gd1 -12.3(3)
C28 Gd2 C5 Gd1 33.9(5)
C30 Gd2 C5 Gd1 64.59(17)
C1 C2 C6 C7 4.1(8)
C3 C2 C6 C7 179.4(5)
Gd1 C2 C6 C7 92.2(7)
C1 C2 C6 C9 124.1(6)
C3 C2 C6 C9 -60.5(6)
Gd1 C2 C6 C9 -147.7(5)
C1 C2 C6 C8 -116.3(6)
C3 C2 C6 C8 59.1(6)
Gd1 C2 C6 C8 -28.1(8)
C5 C4 C10 C11 17.8(8)
C3 C4 C10 C11 -161.8(5)
Gd1 C4 C10 C11 -72.6(8)
C5 C4 C10 C13 140.7(5)
C3 C4 C10 C13 -38.9(7)
Gd1 C4 C10 C13 50.3(9)
C5 C4 C10 C12 -100.6(6)
C3 C4 C10 C12 79.8(6)
Gd1 C4 C10 C12 169.0(5)
C1 Gd1 C14 C15 -144.3(4)
C5 Gd1 C14 C15 -170.2(7)
C31 Gd1 C14 C15 -52.5(4)
C3 Gd1 C14 C15 158.0(3)
C2 Gd1 C14 C15 -175.6(4)
C16 Gd1 C14 C15 24.5(3)
C4 Gd1 C14 C15 148.8(3)
C17 Gd1 C14 C15 54.4(4)
C18 Gd1 C14 C15 85.2(4)
Gd2 Gd1 C14 C15 -103.2(3)
Gd1 C14 C15 C16 -51.9(6)
Gd1 C14 C15 C19 125.0(5)
C1 Gd1 C15 C14 39.7(4)
C5 Gd1 C15 C14 170.6(6)
C31 Gd1 C15 C14 131.2(4)
C3 Gd1 C15 C14 -30.0(5)
C2 Gd1 C15 C14 5.0(4)
C16 Gd1 C15 C14 -137.5(6)
C4 Gd1 C15 C14 -70.0(6)
C17 Gd1 C15 C14 -112.5(4)
C18 Gd1 C15 C14 -83.4(4)
Gd2 Gd1 C15 C14 98.3(4)
C1 Gd1 C15 C16 177.2(3)
C5 Gd1 C15 C16 -51.9(8)
C31 Gd1 C15 C16 -91.2(4)
C3 Gd1 C15 C16 107.6(4)
C2 Gd1 C15 C16 142.5(3)
C4 Gd1 C15 C16 67.6(6)
C17 Gd1 C15 C16 25.0(3)
C18 Gd1 C15 C16 54.2(4)
C14 Gd1 C15 C16 137.5(6)
Gd2 Gd1 C15 C16 -124.1(3)
C1 Gd1 C15 C19 -71.2(5)
C5 Gd1 C15 C19 59.8(9)
C31 Gd1 C15 C19 20.4(5)
C3 Gd1 C15 C19 -140.8(4)
C2 Gd1 C15 C19 -105.8(5)
C16 Gd1 C15 C19 111.6(6)
C4 Gd1 C15 C19 179.2(4)
C17 Gd1 C15 C19 136.7(5)
C18 Gd1 C15 C19 165.8(5)
C14 Gd1 C15 C19 -110.8(6)
Gd2 Gd1 C15 C19 -12.5(5)
C14 C15 C16 C17 -7.8(10)
C19 C15 C16 C17 175.5(5)
Gd1 C15 C16 C17 -62.0(6)
C14 C15 C16 Gd1 54.2(6)
C19 C15 C16 Gd1 -122.5(5)
C1 Gd1 C16 C15 -4.3(5)
C5 Gd1 C16 C15 162.1(3)
C31 Gd1 C16 C15 89.1(4)
C3 Gd1 C16 C15 -103.7(4)
C2 Gd1 C16 C15 -55.9(5)
C4 Gd1 C16 C15 -150.5(3)
C17 Gd1 C16 C15 -136.6(5)
C18 Gd1 C16 C15 -111.3(4)
C14 Gd1 C16 C15 -23.4(3)
Gd2 Gd1 C16 C15 82.3(4)
C1 Gd1 C16 C17 132.3(4)
C5 Gd1 C16 C17 -61.3(4)
C31 Gd1 C16 C17 -134.3(3)
C3 Gd1 C16 C17 32.9(4)
C2 Gd1 C16 C17 80.7(4)
C4 Gd1 C16 C17 -13.8(5)
C18 Gd1 C16 C17 25.4(3)
C15 Gd1 C16 C17 136.6(5)
C14 Gd1 C16 C17 113.2(4)
Gd2 Gd1 C16 C17 -141.1(3)
C15 C16 C17 C18 2.6(10)
Gd1 C16 C17 C18 -60.9(5)
C15 C16 C17 C23 179.6(6)
Gd1 C16 C17 C23 116.1(4)
C15 C16 C17 Gd1 63.5(6)
C1 Gd1 C17 C18 34.9(6)
C5 Gd1 C17 C18 -87.1(4)
C31 Gd1 C17 C18 -176.0(3)
C3 Gd1 C17 C18 -22.8(4)
C2 Gd1 C17 C18 6.5(4)
C16 Gd1 C17 C18 133.7(5)
C4 Gd1 C17 C18 -56.0(4)
C15 Gd1 C17 C18 109.4(4)
C14 Gd1 C17 C18 81.4(4)
Gd2 Gd1 C17 C18 -145.4(3)
C1 Gd1 C17 C16 -98.8(5)
C5 Gd1 C17 C16 139.1(3)
C31 Gd1 C17 C16 50.3(4)
C3 Gd1 C17 C16 -156.5(3)
C2 Gd1 C17 C16 -127.2(3)
C4 Gd1 C17 C16 170.3(3)
C18 Gd1 C17 C16 -133.7(5)
C15 Gd1 C17 C16 -24.3(3)
C14 Gd1 C17 C16 -52.3(3)
Gd2 Gd1 C17 C16 80.9(4)
C1 Gd1 C17 C23 149.8(4)
C5 Gd1 C17 C23 27.8(5)
C31 Gd1 C17 C23 -61.0(4)
C3 Gd1 C17 C23 92.1(4)
C2 Gd1 C17 C23 121.5(4)
C16 Gd1 C17 C23 -111.4(6)
C4 Gd1 C17 C23 59.0(4)
C18 Gd1 C17 C23 114.9(6)
C15 Gd1 C17 C23 -135.7(5)
C14 Gd1 C17 C23 -163.6(5)
Gd2 Gd1 C17 C23 -30.4(6)
C16 C17 C18 Gd1 58.7(5)
C23 C17 C18 Gd1 -118.3(4)
C1 Gd1 C18 C17 -161.3(3)
C5 Gd1 C18 C17 107.8(3)
C31 Gd1 C18 C17 5.9(5)
C3 Gd1 C18 C17 158.3(4)
C2 Gd1 C18 C17 -174.8(3)
C16 Gd1 C18 C17 -27.0(3)
C4 Gd1 C18 C17 128.0(3)
C15 Gd1 C18 C17 -56.7(3)
C14 Gd1 C18 C17 -87.3(4)
Gd2 Gd1 C18 C17 118.2(5)
C14 C15 C19 C22 68.0(6)
C16 C15 C19 C22 -114.9(6)
Gd1 C15 C19 C22 159.0(4)
C14 C15 C19 C21 -173.2(5)
C16 C15 C19 C21 3.9(8)
Gd1 C15 C19 C21 -82.2(6)
C14 C15 C19 C20 -52.2(7)
C16 C15 C19 C20 124.9(6)
Gd1 C15 C19 C20 38.7(7)
C18 C17 C23 C26 -118.2(6)
C16 C17 C23 C26 64.5(7)
Gd1 C17 C23 C26 149.8(5)
C18 C17 C23 C24' 37(3)
C16 C17 C23 C24' -141(3)
Gd1 C17 C23 C24' -55(3)
C18 C17 C23 C26' 168(3)
C16 C17 C23 C26' -10(3)
Gd1 C17 C23 C26' 76(3)
C18 C17 C23 C25 3.0(7)
C16 C17 C23 C25 -174.3(6)
Gd1 C17 C23 C25 -89.1(6)
C18 C17 C23 C25' -78(2)
C16 C17 C23 C25' 105(2)
Gd1 C17 C23 C25' -170(2)
C18 C17 C23 C24 122.0(6)
C16 C17 C23 C24 -55.4(7)
Gd1 C17 C23 C24 29.9(6)
C31 Gd2 C27 C28 84.8(3)
O1 Gd2 C27 C28 -22.9(4)
O2 Gd2 C27 C28 -97.6(3)
C5 Gd2 C27 C28 142.7(3)
C1 Gd2 C27 C28 178.7(4)
C29 Gd2 C27 C28 23.2(3)
C30 Gd2 C27 C28 54.1(3)
Gd1 Gd2 C27 C28 133.6(3)
Gd2 C27 C28 C29 -47.1(5)
Gd2 C27 C28 C32 129.1(5)
C31 Gd2 C28 C27 -88.4(3)
O1 Gd2 C28 C27 164.0(3)
O2 Gd2 C28 C27 87.3(3)
C5 Gd2 C28 C27 -76.8(5)
C1 Gd2 C28 C27 -1.3(4)
C29 Gd2 C28 C27 -139.9(5)
C30 Gd2 C28 C27 -113.3(4)
Gd1 Gd2 C28 C27 -50.5(3)
C31 Gd2 C28 C29 51.5(3)
O1 Gd2 C28 C29 -56.1(3)
O2 Gd2 C28 C29 -132.9(3)
C5 Gd2 C28 C29 63.1(6)
C1 Gd2 C28 C29 138.6(3)
C27 Gd2 C28 C29 139.9(5)
C30 Gd2 C28 C29 26.6(3)
Gd1 Gd2 C28 C29 89.3(3)
C31 Gd2 C28 C32 159.4(5)
O1 Gd2 C28 C32 51.7(5)
O2 Gd2 C28 C32 -25.0(5)
C5 Gd2 C28 C32 170.9(4)
C1 Gd2 C28 C32 -113.6(5)
C29 Gd2 C28 C32 107.9(6)
C27 Gd2 C28 C32 -112.3(6)
C30 Gd2 C28 C32 134.4(6)
Gd1 Gd2 C28 C32 -162.8(5)
C27 C28 C29 C30 -19.4(10)
C32 C28 C29 C30 164.3(6)
Gd2 C28 C29 C30 -67.4(6)
C27 C28 C29 Gd2 48.0(6)
C32 C28 C29 Gd2 -128.2(5)
C31 Gd2 C29 C28 -118.0(4)
O1 Gd2 C29 C28 128.8(3)
O2 Gd2 C29 C28 56.2(4)
C5 Gd2 C29 C28 -149.3(3)
C1 Gd2 C29 C28 -51.3(4)
C27 Gd2 C29 C28 -22.6(3)
C30 Gd2 C29 C28 -134.5(5)
Gd1 Gd2 C29 C28 -101.3(3)
C31 Gd2 C29 C30 16.5(3)
O1 Gd2 C29 C30 -96.7(3)
O2 Gd2 C29 C30 -169.2(3)
C5 Gd2 C29 C30 -14.7(4)
C1 Gd2 C29 C30 83.2(4)
C27 Gd2 C29 C30 111.9(4)
C28 Gd2 C29 C30 134.5(5)
Gd1 Gd2 C29 C30 33.3(3)
C28 C29 C30 C31 36.8(10)
Gd2 C29 C30 C31 -30.6(5)
C28 C29 C30 C36 -145.7(6)
Gd2 C29 C30 C36 146.9(4)
C28 C29 C30 Gd2 67.4(6)
O1 Gd2 C30 C31 -124.1(3)
O2 Gd2 C30 C31 170.1(3)
C5 Gd2 C30 C31 -40.2(4)
C1 Gd2 C30 C31 35.9(4)
C29 Gd2 C30 C31 150.7(5)
C27 Gd2 C30 C31 96.5(4)
C28 Gd2 C30 C31 125.1(4)
Gd1 Gd2 C30 C31 2.9(3)
C31 Gd2 C30 C29 -150.7(5)
O1 Gd2 C30 C29 85.2(3)
O2 Gd2 C30 C29 19.3(5)
C5 Gd2 C30 C29 169.1(3)
C1 Gd2 C30 C29 -114.8(3)
C27 Gd2 C30 C29 -54.3(3)
C28 Gd2 C30 C29 -25.6(3)
Gd1 Gd2 C30 C29 -147.8(3)
C31 Gd2 C30 C36 109.8(9)
O1 Gd2 C30 C36 -14.3(8)
O2 Gd2 C30 C36 -80.1(9)
C5 Gd2 C30 C36 69.6(8)
C1 Gd2 C30 C36 145.7(7)
C29 Gd2 C30 C36 -99.5(8)
C27 Gd2 C30 C36 -153.7(8)
C28 Gd2 C30 C36 -125.1(8)
Gd1 Gd2 C30 C36 112.7(8)
C29 C30 C31 Gd2 32.5(6)
C36 C30 C31 Gd2 -144.7(5)
C29 C30 C31 Gd1 11(3)
C36 C30 C31 Gd1 -166(2)
Gd2 C30 C31 Gd1 -21(2)
O1 Gd2 C31 C30 62.0(4)
C5 Gd2 C31 C30 140.0(4)
C1 Gd2 C31 C30 -148.0(3)
C29 Gd2 C31 C30 -17.4(3)
C27 Gd2 C31 C30 -75.4(3)
C28 Gd2 C31 C30 -44.9(3)
Gd1 Gd2 C31 C30 -176.3(4)
O1 Gd2 C31 Gd1 -121.75(14)
C5 Gd2 C31 Gd1 -43.74(16)
C1 Gd2 C31 Gd1 28.30(17)
C29 Gd2 C31 Gd1 158.9(2)
C27 Gd2 C31 Gd1 100.84(17)
C28 Gd2 C31 Gd1 131.38(18)
C30 Gd2 C31 Gd1 176.3(4)
C1 Gd1 C31 C30 -8(2)
C5 Gd1 C31 C30 67(2)
C3 Gd1 C31 C30 40(3)
C2 Gd1 C31 C30 2(3)
C16 Gd1 C31 C30 -152(2)
C4 Gd1 C31 C30 65(2)
C17 Gd1 C31 C30 -175(2)
C18 Gd1 C31 C30 -178(2)
C15 Gd1 C31 C30 -123(2)
C14 Gd1 C31 C30 -100(2)
Gd2 Gd1 C31 C30 22(2)
C1 Gd1 C31 Gd2 -30.09(18)
C5 Gd1 C31 Gd2 45.27(15)
C3 Gd1 C31 Gd2 18.0(3)
C2 Gd1 C31 Gd2 -19.3(2)
C16 Gd1 C31 Gd2 -173.89(17)
C4 Gd1 C31 Gd2 43.67(19)
C17 Gd1 C31 Gd2 163.04(13)
C18 Gd1 C31 Gd2 160.0(2)
C15 Gd1 C31 Gd2 -144.16(16)
C14 Gd1 C31 Gd2 -122.01(16)
C27 C28 C32 C33 -1.1(8)
C29 C28 C32 C33 175.4(6)
Gd2 C28 C32 C33 89.6(6)
C27 C28 C32 C35 119.1(6)
C29 C28 C32 C35 -64.5(7)
Gd2 C28 C32 C35 -150.2(4)
C27 C28 C32 C34 -121.1(6)
C29 C28 C32 C34 55.4(7)
Gd2 C28 C32 C34 -30.4(7)
C31 C30 C36 C37 122.5(6)
C29 C30 C36 C37 -54.9(7)
Gd2 C30 C36 C37 31.5(10)
C31 C30 C36 C39 2.2(8)
C29 C30 C36 C39 -175.2(5)
Gd2 C30 C36 C39 -88.8(8)
C31 C30 C36 C38 -116.8(6)
C29 C30 C36 C38 65.8(7)
Gd2 C30 C36 C38 152.2(6)
C31 Gd2 O1 C40 28.2(4)
O2 Gd2 O1 C40 -153.0(4)
C5 Gd2 O1 C40 -47.0(4)
C1 Gd2 O1 C40 -93.5(5)
C29 Gd2 O1 C40 86.4(4)
C27 Gd2 O1 C40 123.3(4)
C28 Gd2 O1 C40 111.4(4)
C30 Gd2 O1 C40 54.6(4)
Gd1 Gd2 O1 C40 -26.7(4)
C31 Gd2 O1 C43 -125.8(5)
O2 Gd2 O1 C43 53.0(4)
C5 Gd2 O1 C43 158.9(5)
C1 Gd2 O1 C43 112.5(5)
C29 Gd2 O1 C43 -67.7(5)
C27 Gd2 O1 C43 -30.7(5)
C28 Gd2 O1 C43 -42.6(5)
C30 Gd2 O1 C43 -99.4(5)
Gd1 Gd2 O1 C43 179.3(4)
C43 O1 C40 C41 8.4(7)
Gd2 O1 C40 C41 -150.3(4)
O1 C40 C41 C42 16.5(7)
C40 C41 C42 C43 -33.6(6)
C40 O1 C43 C42 -30.5(6)
Gd2 O1 C43 C42 126.0(4)
C41 C42 C43 O1 39.7(6)
O1 Gd2 O2 C47 -158.8(8)
C5 Gd2 O2 C47 122.6(8)
C1 Gd2 O2 C47 51.7(8)
C29 Gd2 O2 C47 -76.2(8)
C27 Gd2 O2 C47 -20.6(8)
C28 Gd2 O2 C47 -50.6(8)
C30 Gd2 O2 C47 -87.8(8)
Gd1 Gd2 O2 C47 76.0(8)
O1 Gd2 O2 C47' -164(3)
C5 Gd2 O2 C47' 118(3)
C1 Gd2 O2 C47' 47(3)
C29 Gd2 O2 C47' -81(3)
C27 Gd2 O2 C47' -26(3)
C28 Gd2 O2 C47' -56(3)
C30 Gd2 O2 C47' -93(3)
Gd1 Gd2 O2 C47' 71(3)
O1 Gd2 O2 C44' 79(2)
C5 Gd2 O2 C44' 0(2)
C1 Gd2 O2 C44' -71(2)
C29 Gd2 O2 C44' 161(2)
C27 Gd2 O2 C44' -143(2)
C28 Gd2 O2 C44' -173(2)
C30 Gd2 O2 C44' 150(2)
Gd1 Gd2 O2 C44' -46(2)
O1 Gd2 O2 C44 68.2(5)
C5 Gd2 O2 C44 -10.4(5)
C1 Gd2 O2 C44 -81.3(5)
C29 Gd2 O2 C44 150.8(5)
C27 Gd2 O2 C44 -153.6(5)
C28 Gd2 O2 C44 176.4(5)
C30 Gd2 O2 C44 139.2(5)
Gd1 Gd2 O2 C44 -57.0(5)
C47 O2 C44 C45 -10.1(16)
C47' O2 C44 C45 -2(4)
C44' O2 C44 C45 85(6)
Gd2 O2 C44 C45 129.4(9)
O2 C44 C45 C46 -10.2(14)
C44 C45 C46 C47 25.1(15)
C47' O2 C47 C46 -73(13)
C44' O2 C47 C46 10(3)
C44 O2 C47 C46 25.9(16)
Gd2 O2 C47 C46 -108.5(10)
C45 C46 C47 O2 -31.3(16)
C47 O2 C44' C45' 24(5)
C47' O2 C44' C45' 32(6)
C44 O2 C44' C45' -66(6)
Gd2 O2 C44' C45' 155(4)
O2 C44' C45' C46' -22(6)
C44' C45' C46' C47' 5(7)
C47 O2 C47' C46' 71(11)
C44' O2 C47' C46' -29(7)
C44 O2 C47' C46' -13(6)
Gd2 O2 C47' C46' -142(4)
C45' C46' C47' O2 14(7)
